data_4024872
loop_
_publ_author_name
'P. C. Ravikumar'
'Lihua Yao'
'Fraser F. Fleming'

_publ_section_title
;
Allylic and Allenic Halide Synthesis via NbCl5- and NbBr5-Mediated Alkoxide
Rearrangements
;
_journal_name_full 'Journal of Organic Chemistry'
_journal_page_first 7294
_journal_page_last 7299
_journal_paper_doi 10.1021/jo901287f
_journal_volume 74
_journal_year 2009
_chemical_formula_moiety 'C19 H16 S'
_chemical_formula_sum 'C19 H16 S'
_chemical_formula_weight 276.38
_chemical_name_systematic
; 
 ? 
;
_space_group_IT_number 14
_symmetry_cell_setting monoclinic
_symmetry_space_group_name_Hall '-P 2ybc'
_symmetry_space_group_name_H-M 'P 1 21/c 1'
_atom_sites_solution_hydrogens geom
_atom_sites_solution_primary direct
_atom_sites_solution_secondary difmap
_audit_creation_method SHELXL-97
_cell_angle_alpha 90.00
_cell_angle_beta 110.4810(10)
_cell_angle_gamma 90.00
_cell_formula_units_Z 4
_cell_length_a 10.82690(10)
_cell_length_b 11.0467(2)
_cell_length_c 13.6030(2)
_cell_measurement_reflns_used 5775
_cell_measurement_temperature 296(2)
_cell_measurement_theta_max 25.6835
_cell_measurement_theta_min 2.440
_cell_volume 1524.10(4)
_computing_cell_refinement 'SAINT (Bruker, 1998)'
_computing_data_collection 'SMART (Bruker, 1998)'
_computing_data_reduction SAINT
_computing_molecular_graphics 'SHELXTL (Sheldrick, 2000)'
_computing_publication_material SHELXTL
_computing_structure_refinement 'SHELXL-97 (Sheldrick, 1997)'
_computing_structure_solution 'SHELXS-97 (Sheldrick, 1997)'
_diffrn_ambient_temperature 296(2)
_diffrn_measured_fraction_theta_full 0.997
_diffrn_measured_fraction_theta_max 0.997
_diffrn_measurement_device_type 'Bruker Smart ApexII'
_diffrn_measurement_method '\f and \w scans'
_diffrn_radiation_monochromator graphite
_diffrn_radiation_source 'fine-focus sealed tube'
_diffrn_radiation_type MoK\a
_diffrn_radiation_wavelength 0.71073
_diffrn_reflns_av_R_equivalents 0.0217
_diffrn_reflns_av_sigmaI/netI 0.0172
_diffrn_reflns_limit_h_max 15
_diffrn_reflns_limit_h_min -15
_diffrn_reflns_limit_k_max 15
_diffrn_reflns_limit_k_min -15
_diffrn_reflns_limit_l_max 19
_diffrn_reflns_limit_l_min -19
_diffrn_reflns_number 24848
_diffrn_reflns_theta_full 30.54
_diffrn_reflns_theta_max 30.54
_diffrn_reflns_theta_min 2.01
_diffrn_standards_interval_count 0
_diffrn_standards_interval_time 0
_diffrn_standards_number 4648
_exptl_absorpt_coefficient_mu 0.200
_exptl_absorpt_correction_T_max 0.914
_exptl_absorpt_correction_T_min 0.899
_exptl_absorpt_correction_type multi-scan
_exptl_absorpt_process_details 'SADABS (Sheldrick, 2002)'
_exptl_crystal_colour colorless
_exptl_crystal_density_diffrn 1.204
_exptl_crystal_density_method 'not measured'
_exptl_crystal_description rhomboid
_exptl_crystal_F_000 584
_exptl_crystal_size_max 0.53
_exptl_crystal_size_mid 0.47
_exptl_crystal_size_min 0.45
_refine_diff_density_max 0.519
_refine_diff_density_min -0.341
_refine_diff_density_rms 0.035
_refine_ls_extinction_method none
_refine_ls_goodness_of_fit_ref 1.040
_refine_ls_hydrogen_treatment constr
_refine_ls_matrix_type full
_refine_ls_number_parameters 181
_refine_ls_number_reflns 4648
_refine_ls_number_restraints 0
_refine_ls_restrained_S_all 1.040
_refine_ls_R_factor_all 0.0849
_refine_ls_R_factor_gt 0.0484
_refine_ls_shift/su_max 0.001
_refine_ls_shift/su_mean 0.000
_refine_ls_structure_factor_coef Fsqd
_refine_ls_weighting_details 'calc w=1/[\s^2^(Fo^2^)+(0.0594P)^2^+0.3121P] where P=(Fo^2^+2Fc^2^)/3'
_refine_ls_weighting_scheme calc
_refine_ls_wR_factor_gt 0.1250
_refine_ls_wR_factor_ref 0.1500
_reflns_number_gt 2831
_reflns_number_total 4648
_reflns_threshold_expression >2sigma(I)
_cod_data_source_file jo901287f_si_001.cif
_cod_data_source_block 1napthylallylsph_0m
_cod_original_sg_symbol_H-M 'P 21/c'
_cod_database_code 4024872

loop_
_symmetry_equiv_pos_as_xyz
'x, y, z'
'-x, y+1/2, -z+1/2'
'-x, -y, -z'
'x, -y-1/2, z-1/2'

loop_
_atom_site_label
_atom_site_type_symbol
_atom_site_fract_x
_atom_site_fract_y
_atom_site_fract_z
_atom_site_U_iso_or_equiv
_atom_site_adp_type
_atom_site_occupancy
_atom_site_symmetry_multiplicity
_atom_site_calc_flag
_atom_site_refinement_flags
_atom_site_disorder_assembly
_atom_site_disorder_group
C1 C 0.00019(16) 0.45219(15) 0.15350(13) 0.0597(4) Uani 1 1 d . . .
H1 H 0.0721 0.4508 0.1311 0.072 Uiso 1 1 calc R . .
C2 C -0.09909(15) 0.36294(14) 0.11646(12) 0.0522(3) Uani 1 1 d . . .
C3 C -0.1137(2) 0.5440(2) 0.25734(15) 0.0815(6) Uani 1 1 d . . .
H3 H -0.1188 0.6052 0.3027 0.098 Uiso 1 1 calc R . .
C4 C -0.2087(2) 0.4588(2) 0.22616(15) 0.0780(6) Uani 1 1 d . . .
H4 H -0.2781 0.4615 0.2514 0.094 Uiso 1 1 calc R . .
C5 C -0.20520(17) 0.36506(16) 0.15575(14) 0.0639(4) Uani 1 1 d . . .
C6 C -0.30350(18) 0.2757(2) 0.12212(19) 0.0806(6) Uani 1 1 d . . .
H6 H -0.3727 0.2762 0.1478 0.097 Uiso 1 1 calc R . .
C7 C -0.29927(19) 0.1890(2) 0.0531(2) 0.0838(6) Uani 1 1 d . . .
H7 H -0.3648 0.1301 0.0326 0.101 Uiso 1 1 calc R . .
C8 C -0.19715(17) 0.18696(17) 0.01209(16) 0.0692(5) Uani 1 1 d . . .
H8 H -0.1966 0.1275 -0.0362 0.083 Uiso 1 1 calc R . .
C9 C -0.09746(15) 0.27174(14) 0.04229(12) 0.0541(4) Uani 1 1 d . . .
C10 C 0.3483(2) 0.39509(19) 0.05943(16) 0.0784(5) Uani 1 1 d . . .
H10 H 0.3341 0.3979 -0.0120 0.094 Uiso 1 1 calc R . .
C11 C 0.3676(2) 0.5011(2) 0.1162(2) 0.0957(7) Uani 1 1 d . . .
H11 H 0.3646 0.5751 0.0828 0.115 Uiso 1 1 calc R . .
C12 C 0.3912(2) 0.4971(2) 0.2214(2) 0.0975(7) Uani 1 1 d . . .
H12 H 0.4046 0.5686 0.2599 0.117 Uiso 1 1 calc R . .
C13 C 0.3952(2) 0.3886(3) 0.27064(18) 0.0944(7) Uani 1 1 d . . .
H13 H 0.4128 0.3865 0.3426 0.113 Uiso 1 1 calc R . .
C14 C 0.37297(18) 0.2814(2) 0.21365(15) 0.0723(5) Uani 1 1 d . . .
H14 H 0.3738 0.2077 0.2470 0.087 Uiso 1 1 calc R . .
C15 C 0.34966(14) 0.28500(15) 0.10744(13) 0.0570(4) Uani 1 1 d . . .
C16 C -0.0076(2) 0.54026(18) 0.22153(14) 0.0744(5) Uani 1 1 d . . .
H16 H 0.0585 0.5984 0.2443 0.089 Uiso 1 1 calc R . .
C20 C 0.17180(18) 0.17132(19) -0.06739(14) 0.0709(5) Uani 1 1 d . . .
H20A H 0.1739 0.2482 -0.1013 0.085 Uiso 1 1 calc R . .
H20B H 0.1572 0.1079 -0.1195 0.085 Uiso 1 1 calc R . .
C21 C 0.00827(16) 0.26960(15) -0.00241(12) 0.0568(4) Uani 1 1 d . . .
H21 H 0.0400 0.3440 -0.0152 0.068 Uiso 1 1 calc R . .
C22 C 0.06207(17) 0.17178(16) -0.02598(14) 0.0626(4) Uani 1 1 d . . .
H22 H 0.0285 0.0972 -0.0158 0.075 Uiso 1 1 calc R . .
S1 S 0.32992(5) 0.14643(5) 0.03786(4) 0.07520(18) Uani 1 1 d . . .

loop_
_atom_site_aniso_label
_atom_site_aniso_U_11
_atom_site_aniso_U_22
_atom_site_aniso_U_33
_atom_site_aniso_U_23
_atom_site_aniso_U_13
_atom_site_aniso_U_12
C1 0.0575(9) 0.0600(9) 0.0568(9) 0.0064(7) 0.0139(7) 0.0017(7)
C2 0.0494(7) 0.0523(8) 0.0521(8) 0.0130(6) 0.0144(6) 0.0076(6)
C3 0.1004(15) 0.0835(14) 0.0579(11) -0.0008(9) 0.0243(10) 0.0230(12)
C4 0.0829(13) 0.0908(14) 0.0701(12) 0.0187(11) 0.0388(10) 0.0287(11)
C5 0.0582(9) 0.0693(11) 0.0671(10) 0.0207(8) 0.0254(8) 0.0156(8)
C6 0.0569(10) 0.0819(13) 0.1127(16) 0.0201(12) 0.0419(11) 0.0075(9)
C7 0.0526(10) 0.0741(12) 0.1224(17) 0.0112(12) 0.0278(11) -0.0080(9)
C8 0.0561(9) 0.0605(10) 0.0864(12) -0.0012(9) 0.0190(9) -0.0024(8)
C9 0.0477(7) 0.0518(8) 0.0591(9) 0.0086(7) 0.0142(6) 0.0021(6)
C10 0.0841(13) 0.0745(13) 0.0671(11) 0.0039(9) 0.0145(10) -0.0026(10)
C11 0.0910(15) 0.0647(13) 0.1129(19) -0.0030(12) 0.0124(13) -0.0086(11)
C12 0.0837(15) 0.0933(17) 0.110(2) -0.0405(15) 0.0276(13) -0.0183(12)
C13 0.0823(14) 0.136(2) 0.0688(13) -0.0278(14) 0.0315(11) -0.0258(14)
C14 0.0660(10) 0.0886(13) 0.0660(11) 0.0006(10) 0.0279(9) -0.0119(9)
C15 0.0447(8) 0.0635(10) 0.0622(9) -0.0041(7) 0.0179(7) 0.0005(7)
C16 0.0820(12) 0.0684(11) 0.0602(10) -0.0026(9) 0.0091(9) 0.0025(9)
C20 0.0694(11) 0.0835(13) 0.0614(10) -0.0216(9) 0.0249(8) -0.0053(9)
C21 0.0589(9) 0.0540(9) 0.0564(9) 0.0026(7) 0.0190(7) -0.0032(7)
C22 0.0579(9) 0.0627(10) 0.0652(10) -0.0091(8) 0.0189(8) -0.0079(7)
S1 0.0634(3) 0.0705(3) 0.0910(4) -0.0163(2) 0.0261(2) 0.0083(2)

loop_
_atom_type_symbol
_atom_type_description
_atom_type_scat_dispersion_real
_atom_type_scat_dispersion_imag
_atom_type_scat_source
C C 0.0033 0.0016 'International Tables Vol C Tables 4.2.6.8 and 6.1.1.4'
H H 0.0000 0.0000 'International Tables Vol C Tables 4.2.6.8 and 6.1.1.4'
S S 0.1246 0.1234 'International Tables Vol C Tables 4.2.6.8 and 6.1.1.4'

loop_
_geom_angle_atom_site_label_1
_geom_angle_atom_site_label_2
_geom_angle_atom_site_label_3
_geom_angle
_geom_angle_site_symmetry_1
_geom_angle_site_symmetry_3
_geom_angle_publ_flag
C16 C1 C2 121.24(17) . . ?
C16 C1 H1 119.4 . . ?
C2 C1 H1 119.4 . . ?
C1 C2 C5 117.78(15) . . ?
C1 C2 C9 123.13(14) . . ?
C5 C2 C9 119.08(15) . . ?
C4 C3 C16 119.98(19) . . ?
C4 C3 H3 120.0 . . ?
C16 C3 H3 120.0 . . ?
C3 C4 C5 121.58(18) . . ?
C3 C4 H4 119.2 . . ?
C5 C4 H4 119.2 . . ?
C6 C5 C4 122.40(17) . . ?
C6 C5 C2 118.93(17) . . ?
C4 C5 C2 118.65(17) . . ?
C7 C6 C5 121.15(17) . . ?
C7 C6 H6 119.4 . . ?
C5 C6 H6 119.4 . . ?
C6 C7 C8 120.67(18) . . ?
C6 C7 H7 119.7 . . ?
C8 C7 H7 119.7 . . ?
C9 C8 C7 120.99(18) . . ?
C9 C8 H8 119.5 . . ?
C7 C8 H8 119.5 . . ?
C8 C9 C2 119.15(15) . . ?
C8 C9 C21 120.45(15) . . ?
C2 C9 C21 120.39(14) . . ?
C11 C10 C15 120.7(2) . . ?
C11 C10 H10 119.7 . . ?
C15 C10 H10 119.7 . . ?
C12 C11 C10 119.8(2) . . ?
C12 C11 H11 120.1 . . ?
C10 C11 H11 120.1 . . ?
C11 C12 C13 120.3(2) . . ?
C11 C12 H12 119.8 . . ?
C13 C12 H12 119.8 . . ?
C12 C13 C14 120.3(2) . . ?
C12 C13 H13 119.8 . . ?
C14 C13 H13 119.8 . . ?
C15 C14 C13 119.5(2) . . ?
C15 C14 H14 120.2 . . ?
C13 C14 H14 120.2 . . ?
C14 C15 C10 119.35(17) . . ?
C14 C15 S1 118.60(14) . . ?
C10 C15 S1 121.98(14) . . ?
C1 C16 C3 120.71(19) . . ?
C1 C16 H16 119.6 . . ?
C3 C16 H16 119.6 . . ?
C22 C20 S1 111.00(13) . . ?
C22 C20 H20A 109.4 . . ?
S1 C20 H20A 109.4 . . ?
C22 C20 H20B 109.4 . . ?
S1 C20 H20B 109.4 . . ?
H20A C20 H20B 108.0 . . ?
C22 C21 C9 125.92(15) . . ?
C22 C21 H21 117.0 . . ?
C9 C21 H21 117.0 . . ?
C21 C22 C20 125.16(17) . . ?
C21 C22 H22 117.4 . . ?
C20 C22 H22 117.4 . . ?
C15 S1 C20 101.14(8) . . ?

loop_
_geom_bond_atom_site_label_1
_geom_bond_atom_site_label_2
_geom_bond_distance
_geom_bond_site_symmetry_2
_geom_bond_publ_flag
C1 C16 1.365(2) . ?
C1 C2 1.415(2) . ?
C1 H1 0.9300 . ?
C2 C5 1.427(2) . ?
C2 C9 1.430(2) . ?
C3 C4 1.349(3) . ?
C3 C16 1.397(3) . ?
C3 H3 0.9300 . ?
C4 C5 1.420(3) . ?
C4 H4 0.9300 . ?
C5 C6 1.405(3) . ?
C6 C7 1.354(3) . ?
C6 H6 0.9300 . ?
C7 C8 1.402(3) . ?
C7 H7 0.9300 . ?
C8 C9 1.379(2) . ?
C8 H8 0.9300 . ?
C9 C21 1.472(2) . ?
C10 C11 1.378(3) . ?
C10 C15 1.378(3) . ?
C10 H10 0.9300 . ?
C11 C12 1.365(3) . ?
C11 H11 0.9300 . ?
C12 C13 1.366(4) . ?
C12 H12 0.9300 . ?
C13 C14 1.390(3) . ?
C13 H13 0.9300 . ?
C14 C15 1.377(2) . ?
C14 H14 0.9300 . ?
C15 S1 1.7729(17) . ?
C16 H16 0.9300 . ?
C20 C22 1.482(2) . ?
C20 S1 1.828(2) . ?
C20 H20A 0.9700 . ?
C20 H20B 0.9700 . ?
C21 C22 1.319(2) . ?
C21 H21 0.9300 . ?
C22 H22 0.9300 . ?

loop_
_cod_related_entry_id
_cod_related_entry_database
_cod_related_entry_code
1 ChemSpider 30659046
